data_7116443
loop_
_publ_author_name
'Ayana Kashima'
'Mika Sakate'
'Hiromi Ota'
'Akira Fuyuhiro'
'Yukinari Sunatsuki'
'Takayoshi Suzuki'

_publ_section_title
;
 Thyminate(2-)-bridged cyclic tetranuclear rhodium(III) complexes formed
 by a template of a sodium, calcium or lanthanoid ion
;
_journal_name_full Chem.Commun.
_journal_page_first 1889
_journal_paper_doi 10.1039/C4cc09087J
_journal_volume 51
_journal_year 2015
_chemical_formula_moiety 'C62 H79 La N11 O14 Rh4 1+, N O3 1-, 2(H2 O)'
_chemical_formula_sum 'C62 H83 La N12 O19 Rh4'
_chemical_formula_weight 1850.95
_space_group_IT_number 18
_symmetry_cell_setting orthorhombic
_symmetry_space_group_name_Hall 'P 2 2ab'
_symmetry_space_group_name_H-M 'P 21 21 2'
_atom_sites_solution_hydrogens geom
_atom_sites_solution_primary direct
_atom_sites_solution_secondary difmap
_audit_creation_method SHELXL-97
_audit_update_record
;
2014-11-12 deposited with the CCDC.
2014-12-11 downloaded from the CCDC.
;
_cell_angle_alpha 90.00
_cell_angle_beta 90.00
_cell_angle_gamma 90.00
_cell_formula_units_Z 2
_cell_length_a 18.7826(10)
_cell_length_b 19.9113(12)
_cell_length_c 10.6111(5)
_cell_measurement_reflns_used 20647
_cell_measurement_temperature 186(2)
_cell_measurement_theta_max 27.55
_cell_measurement_theta_min 3.01
_cell_volume 3968.4(4)
_computing_cell_refinement 'RAPID AUTO'
_computing_data_collection 'RAPID AUTO'
_computing_data_reduction 'RAPID AUTO'
_computing_publication_material SHELXL-97
_computing_structure_refinement SHELXL-97
_computing_structure_solution 'Il Milione'
_diffrn_ambient_temperature 186(2)
_diffrn_detector_area_resol_mean 10.00
_diffrn_measured_fraction_theta_full 0.998
_diffrn_measured_fraction_theta_max 0.998
_diffrn_measurement_device_type 'Rigaku R-AXIS RAPID'
_diffrn_measurement_method \w
_diffrn_radiation_monochromator graphite
_diffrn_radiation_source 'fine-focus sealed tube'
_diffrn_radiation_type 'Mo K\a'
_diffrn_radiation_wavelength 0.71075
_diffrn_reflns_av_R_equivalents 0.0661
_diffrn_reflns_av_sigmaI/netI 0.0536
_diffrn_reflns_limit_h_max 24
_diffrn_reflns_limit_h_min -24
_diffrn_reflns_limit_k_max 25
_diffrn_reflns_limit_k_min -25
_diffrn_reflns_limit_l_max 13
_diffrn_reflns_limit_l_min -12
_diffrn_reflns_number 39209
_diffrn_reflns_theta_full 27.48
_diffrn_reflns_theta_max 27.48
_diffrn_reflns_theta_min 3.01
_exptl_absorpt_coefficient_mu 1.410
_exptl_absorpt_correction_T_max 0.7657
_exptl_absorpt_correction_T_min 0.6936
_exptl_absorpt_correction_type numerical
_exptl_absorpt_process_details NUMABS
_exptl_crystal_colour orange
_exptl_crystal_density_diffrn 1.549
_exptl_crystal_density_method 'not measured'
_exptl_crystal_description block
_exptl_crystal_F_000 1856
_exptl_crystal_size_max 0.28
_exptl_crystal_size_mid 0.23
_exptl_crystal_size_min 0.20
_refine_diff_density_max 1.476
_refine_diff_density_min -1.039
_refine_diff_density_rms 0.141
_refine_ls_abs_structure_details 'Flack H D (1983), Acta Cryst. A39, 876-881'
_refine_ls_abs_structure_Flack 0.50(3)
_refine_ls_extinction_method none
_refine_ls_goodness_of_fit_ref 1.069
_refine_ls_hydrogen_treatment constr
_refine_ls_matrix_type full
_refine_ls_number_parameters 571
_refine_ls_number_reflns 9089
_refine_ls_number_restraints 1402
_refine_ls_restrained_S_all 1.041
_refine_ls_R_factor_all 0.0723
_refine_ls_R_factor_gt 0.0624
_refine_ls_shift/su_max 0.001
_refine_ls_shift/su_mean 0.000
_refine_ls_structure_factor_coef Fsqd
_refine_ls_weighting_details 'calc w=1/[\s^2^(Fo^2^)+(0.0971P)^2^+11.3665P] where P=(Fo^2^+2Fc^2^)/3'
_refine_ls_weighting_scheme calc
_refine_ls_wR_factor_gt 0.1740
_refine_ls_wR_factor_ref 0.1827
_reflns_number_gt 7827
_reflns_number_total 9089
_reflns_threshold_expression >2sigma(I)
_cod_data_source_file c4cc09087j2a.cif
_cod_data_source_block Rh4LaNO3
_cod_database_code 7116443

loop_
_symmetry_equiv_pos_as_xyz
'x, y, z'
'x+1/2, -y+1/2, -z'
'-x+1/2, y+1/2, -z'
'-x, -y, z'

loop_
_atom_site_label
_atom_site_type_symbol
_atom_site_fract_x
_atom_site_fract_y
_atom_site_fract_z
_atom_site_U_iso_or_equiv
_atom_site_adp_type
_atom_site_occupancy
_atom_site_symmetry_multiplicity
_atom_site_calc_flag
_atom_site_refinement_flags
_atom_site_disorder_assembly
_atom_site_disorder_group
La1 La 0.5000 0.0000 0.42744(4) 0.03150(14) Uani 1 2 d SU . .
N511 N 0.5000 0.0000 0.1672(7) 0.0361(15) Uani 1 2 d SU . .
C511 C 0.5000 0.0000 0.0618(8) 0.0390(18) Uani 1 2 d SU . .
C512 C 0.5000 0.0000 -0.0763(12) 0.090(4) Uani 1 2 d SU . .
N521 N 0.5745(6) 0.0597(6) 0.6613(9) 0.083(2) Uani 1 1 d DU . .
O521 O 0.6040(6) 0.0924(5) 0.7531(8) 0.105(3) Uani 1 1 d DU . .
O522 O 0.5984(5) 0.0053(6) 0.6154(8) 0.096(2) Uani 1 1 d DU . .
O523 O 0.5154(6) 0.0822(5) 0.6198(9) 0.105(3) Uani 1 1 d DU . .
N531 N -0.0451(16) 0.0502(14) 1.045(5) 0.393(18) Uani 0.50 1 d PDU . .
O531 O 0.0000 0.0000 1.052(5) 0.401(18) Uani 1 2 d SDU . .
O532 O -0.029(3) 0.1077(14) 1.001(7) 0.37(2) Uani 0.50 1 d PDU . .
O533 O -0.1109(12) 0.034(3) 1.042(7) 0.38(2) Uani 0.50 1 d PDU . .
O541 O 0.9689(16) 0.0961(16) 0.409(3) 0.263(13) Uani 0.80 1 d PU A 3
O542 O 0.975(3) 0.017(3) 0.681(5) 0.14(2) Uani 0.20 1 d PU . 4
Rh3 Rh 0.31043(7) 0.13337(8) 0.25089(14) 0.0446(3) Uani 0.683(3) 1 d PU . 1
Rh4 Rh 0.64261(8) 0.18232(7) 0.24098(11) 0.0388(3) Uani 0.683(3) 1 d PU . 1
O101 O 0.4671(4) 0.1147(3) 0.3518(6) 0.0350(14) Uani 0.683(3) 1 d PDU . 1
O102 O 0.6044(4) 0.2064(3) 0.0539(7) 0.0413(16) Uani 0.683(3) 1 d PDU . 1
N101 N 0.5350(5) 0.1633(3) 0.1987(8) 0.0354(16) Uani 0.683(3) 1 d PDU . 1
C101 C 0.4710(5) 0.1394(3) 0.2434(8) 0.0340(16) Uani 0.683(3) 1 d PDU . 1
N102 N 0.4106(5) 0.1446(4) 0.1694(9) 0.0429(18) Uani 0.683(3) 1 d PDU . 1
C102 C 0.4183(6) 0.1691(5) 0.0515(10) 0.0445(19) Uani 0.683(3) 1 d PDU . 1
H102 H 0.3768 0.1707 0.0005 0.053 Uiso 0.683(3) 1 calc PR . 1
C103 C 0.4790(6) 0.1913(5) -0.0005(10) 0.0415(18) Uani 0.683(3) 1 d PDU . 1
C104 C 0.5391(5) 0.1879(4) 0.0794(9) 0.0370(17) Uani 0.683(3) 1 d PDU . 1
C105 C 0.4781(13) 0.2209(7) -0.1322(14) 0.044(4) Uani 0.40 1 d PDU . 1
H10A H 0.4905 0.2686 -0.1281 0.066 Uiso 0.683(3) 1 calc PR . 1
H10B H 0.4304 0.2159 -0.1686 0.066 Uiso 0.683(3) 1 calc PR . 1
H10C H 0.5128 0.1972 -0.1851 0.066 Uiso 0.683(3) 1 calc PR . 1
O201 O 0.6194(4) 0.0339(4) 0.3501(6) 0.0342(15) Uani 0.683(3) 1 d PDU . 1
O202 O 0.7249(4) -0.1002(4) 0.0656(8) 0.0465(17) Uani 0.683(3) 1 d PDU . 1
N201 N 0.6754(4) -0.0310(5) 0.2022(8) 0.0393(17) Uani 0.683(3) 1 d PDU . 1
C201 C 0.6509(4) 0.0298(5) 0.2431(8) 0.0366(17) Uani 0.683(3) 1 d PDU . 1
N202 N 0.6613(4) 0.0866(5) 0.1716(8) 0.0421(17) Uani 0.683(3) 1 d PDU . 1
C202 C 0.6936(5) 0.0782(6) 0.0573(10) 0.0449(19) Uani 0.683(3) 1 d PDU . 1
H202 H 0.6998 0.1173 0.0071 0.054 Uiso 0.683(3) 1 calc PR . 1
C203 C 0.7172(5) 0.0202(6) 0.0093(10) 0.050(2) Uani 0.683(3) 1 d PDU . 1
C204 C 0.7069(4) -0.0370(5) 0.0882(9) 0.0417(18) Uani 0.683(3) 1 d PDU . 1
C205 C 0.7538(6) 0.0196(10) -0.1174(12) 0.074(4) Uani 0.683(3) 1 d PDU . 1
H20A H 0.7190 0.0093 -0.1833 0.111 Uiso 0.683(3) 1 calc PR . 1
H20B H 0.7913 -0.0146 -0.1175 0.111 Uiso 0.683(3) 1 calc PR . 1
H20C H 0.7749 0.0638 -0.1336 0.111 Uiso 0.683(3) 1 calc PR . 1
C301 C 0.3058(4) 0.1640(4) 0.4484(7) 0.064(3) Uani 0.683(3) 1 d PGU . 1
C302 C 0.3156(4) 0.2212(4) 0.3724(7) 0.064(2) Uani 0.683(3) 1 d PGU . 1
C303 C 0.2579(4) 0.2246(4) 0.2856(8) 0.068(2) Uani 0.683(3) 1 d PGU . 1
C304 C 0.2125(4) 0.1693(4) 0.3080(8) 0.074(2) Uani 0.683(3) 1 d PGU . 1
C305 C 0.2420(4) 0.1319(4) 0.4086(8) 0.071(3) Uani 0.683(3) 1 d PGU . 1
C306 C 0.3545(6) 0.1412(6) 0.5530(10) 0.084(4) Uani 0.683(3) 1 d PGU . 1
H30A H 0.3329 0.1520 0.6346 0.126 Uiso 0.683(3) 1 calc PR . 1
H30B H 0.4004 0.1643 0.5455 0.126 Uiso 0.683(3) 1 calc PR . 1
H30C H 0.3619 0.0926 0.5469 0.126 Uiso 0.683(3) 1 calc PR . 1
C307 C 0.3766(6) 0.2700(6) 0.3821(11) 0.087(4) Uani 0.683(3) 1 d PGU . 1
H30D H 0.3900 0.2853 0.2975 0.131 Uiso 0.683(3) 1 calc PR . 1
H30E H 0.4174 0.2478 0.4219 0.131 Uiso 0.683(3) 1 calc PR . 1
H30F H 0.3621 0.3087 0.4330 0.131 Uiso 0.683(3) 1 calc PR . 1
C308 C 0.2469(6) 0.2775(6) 0.1870(12) 0.090(5) Uani 0.683(3) 1 d PGU . 1
H30G H 0.2009 0.2703 0.1453 0.136 Uiso 0.683(3) 1 calc PR . 1
H30H H 0.2852 0.2748 0.1244 0.136 Uiso 0.683(3) 1 calc PR . 1
H30I H 0.2473 0.3219 0.2267 0.136 Uiso 0.683(3) 1 calc PR . 1
C309 C 0.1446(6) 0.1533(6) 0.2374(13) 0.107(5) Uani 0.683(3) 1 d PGU . 1
H30J H 0.1233 0.1123 0.2721 0.161 Uiso 0.683(3) 1 calc PR . 1
H30K H 0.1555 0.1464 0.1480 0.161 Uiso 0.683(3) 1 calc PR . 1
H30L H 0.1111 0.1907 0.2462 0.161 Uiso 0.683(3) 1 calc PR . 1
C310 C 0.2112(6) 0.0690(6) 0.4636(12) 0.099(5) Uani 0.683(3) 1 d PGU . 1
H31A H 0.2496 0.0374 0.4829 0.148 Uiso 0.683(3) 1 calc PR . 1
H31B H 0.1784 0.0486 0.4027 0.148 Uiso 0.683(3) 1 calc PR . 1
H31C H 0.1852 0.0800 0.5411 0.148 Uiso 0.683(3) 1 calc PR . 1
C401 C 0.7046(4) 0.1838(4) 0.4166(7) 0.058(2) Uani 0.683(3) 1 d PGU . 1
C402 C 0.7485(4) 0.2049(4) 0.3145(7) 0.068(2) Uani 0.683(3) 1 d PGU . 1
C403 C 0.7163(4) 0.2626(4) 0.2603(7) 0.071(2) Uani 0.683(3) 1 d PGU . 1
C404 C 0.6526(4) 0.2772(3) 0.3290(7) 0.066(3) Uani 0.683(3) 1 d PGU . 1
C405 C 0.6454(4) 0.2285(4) 0.4256(7) 0.060(2) Uani 0.683(3) 1 d PGU . 1
C406 C 0.7186(6) 0.1244(5) 0.5008(10) 0.081(4) Uani 0.683(3) 1 d PGU . 1
H40A H 0.7567 0.0969 0.4645 0.121 Uiso 0.683(3) 1 calc PR . 1
H40B H 0.6751 0.0974 0.5082 0.121 Uiso 0.683(3) 1 calc PR . 1
H40C H 0.7330 0.1402 0.5844 0.121 Uiso 0.683(3) 1 calc PR . 1
C407 C 0.8172(6) 0.1719(6) 0.2711(11) 0.092(5) Uani 0.683(3) 1 d PGU . 1
H40D H 0.8573 0.1904 0.3187 0.138 Uiso 0.683(3) 1 calc PR . 1
H40E H 0.8242 0.1805 0.1810 0.138 Uiso 0.683(3) 1 calc PR . 1
H40F H 0.8143 0.1233 0.2855 0.138 Uiso 0.683(3) 1 calc PR . 1
C408 C 0.7448(6) 0.3016(5) 0.1493(11) 0.085(5) Uani 0.683(3) 1 d PGU . 1
H40G H 0.7052 0.3219 0.1031 0.127 Uiso 0.683(3) 1 calc PR . 1
H40H H 0.7710 0.2712 0.0934 0.127 Uiso 0.683(3) 1 calc PR . 1
H40I H 0.7769 0.3370 0.1794 0.127 Uiso 0.683(3) 1 calc PR . 1
C409 C 0.6015(6) 0.3343(5) 0.3038(11) 0.101(5) Uani 0.683(3) 1 d PGU . 1
H40J H 0.5711 0.3412 0.3777 0.151 Uiso 0.683(3) 1 calc PR . 1
H40K H 0.5718 0.3234 0.2307 0.151 Uiso 0.683(3) 1 calc PR . 1
H40L H 0.6285 0.3754 0.2866 0.151 Uiso 0.683(3) 1 calc PR . 1
C410 C 0.5853(6) 0.2248(6) 0.5210(10) 0.092(5) Uani 0.683(3) 1 d PGU . 1
H41A H 0.5707 0.2704 0.5446 0.139 Uiso 0.683(3) 1 calc PR . 1
H41B H 0.6016 0.2007 0.5961 0.139 Uiso 0.683(3) 1 calc PR . 1
H41C H 0.5447 0.2010 0.4839 0.139 Uiso 0.683(3) 1 calc PR . 1
Rh8 Rh 0.33448(18) 0.16371(18) 0.2423(3) 0.0464(8) Uani 0.317(3) 1 d PU . 2
Rh9 Rh 0.66988(18) 0.15475(19) 0.2512(3) 0.0485(8) Uani 0.317(3) 1 d PU . 2
O601 O 0.5111(9) 0.1183(7) 0.3537(12) 0.036(3) Uiso 0.317(3) 1 d PDU . 2
O602 O 0.3672(8) 0.1896(8) 0.0506(16) 0.050(3) Uiso 0.317(3) 1 d PDU . 2
N601 N 0.4392(9) 0.1559(6) 0.1947(15) 0.039(3) Uiso 0.317(3) 1 d PDU . 2
C601 C 0.5059(9) 0.1424(6) 0.2421(13) 0.034(3) Uiso 0.317(3) 1 d PDU . 2
N602 N 0.5678(10) 0.1546(7) 0.1747(15) 0.040(3) Uiso 0.317(3) 1 d PDU . 2
C602 C 0.5596(10) 0.1795(9) 0.0565(17) 0.039(3) Uiso 0.317(3) 1 d PDU . 2
H602 H 0.6017 0.1876 0.0093 0.047 Uiso 0.317(3) 1 calc PR . 2
C603 C 0.4978(10) 0.1936(8) 0.0004(15) 0.041(3) Uiso 0.317(3) 1 d PDU . 2
C604 C 0.4362(9) 0.1813(6) 0.0749(16) 0.042(3) Uiso 0.317(3) 1 d PDU . 2
C605 C 0.5031(17) 0.2222(11) -0.1317(18) 0.047(5) Uiso 0.30 1 d PDU . 2
C606 C 0.4880(17) 0.2009(14) -0.148(3) 0.036(4) Uiso 0.30 1 d PU B 3
O701 O 0.6241(8) -0.0171(8) 0.3511(13) 0.041(3) Uiso 0.317(3) 1 d PDU . 2
O702 O 0.7076(9) 0.1283(7) 0.0630(18) 0.051(3) Uiso 0.317(3) 1 d PDU . 2
N701 N 0.6683(7) 0.0559(9) 0.1999(15) 0.041(3) Uiso 0.317(3) 1 d PDU . 2
C701 C 0.6523(6) -0.0077(9) 0.2422(14) 0.039(3) Uiso 0.317(3) 1 d PDU . 2
N702 N 0.6662(8) -0.0650(9) 0.1707(15) 0.046(3) Uiso 0.317(3) 1 d PDU . 2
C702 C 0.6952(10) -0.0531(10) 0.0555(17) 0.046(3) Uiso 0.317(3) 1 d PDU . 2
H702 H 0.7046 -0.0915 0.0050 0.055 Uiso 0.317(3) 1 calc PR . 2
C703 C 0.7121(9) 0.0063(10) 0.0050(16) 0.046(3) Uiso 0.317(3) 1 d PDU . 2
C704 C 0.6978(7) 0.0632(9) 0.0819(17) 0.045(3) Uiso 0.317(3) 1 d PDU . 2
C705 C 0.7447(12) 0.0025(18) -0.1254(18) 0.049(5) Uiso 0.317(3) 1 d PDU . 2
H70A H 0.7937 0.0192 -0.1224 0.074 Uiso 0.317(3) 1 calc PR . 2
H70B H 0.7168 0.0301 -0.1838 0.074 Uiso 0.317(3) 1 calc PR . 2
H70C H 0.7446 -0.0442 -0.1544 0.074 Uiso 0.317(3) 1 calc PR . 2
C801 C 0.3268(8) 0.2024(8) 0.4264(16) 0.065(4) Uiso 0.317(3) 1 d PGU . 2
C802 C 0.3141(9) 0.2506(8) 0.3290(17) 0.071(3) Uiso 0.317(3) 1 d PGU . 2
C803 C 0.2505(10) 0.2309(9) 0.2620(18) 0.072(3) Uiso 0.317(3) 1 d PGU . 2
C804 C 0.2239(10) 0.1705(9) 0.3180(18) 0.074(3) Uiso 0.317(3) 1 d PGU . 2
C805 C 0.2711(9) 0.1529(8) 0.4196(17) 0.068(3) Uiso 0.317(3) 1 d PGU . 2
C806 C 0.3887(13) 0.2036(12) 0.521(2) 0.078(7) Uiso 0.317(3) 1 d PGU . 2
H80A H 0.4105 0.2483 0.5212 0.117 Uiso 0.317(3) 1 calc PR . 2
H80B H 0.4244 0.1702 0.4959 0.117 Uiso 0.317(3) 1 calc PR . 2
H80C H 0.3709 0.1930 0.6051 0.117 Uiso 0.317(3) 1 calc PR . 2
C807 C 0.3602(13) 0.3121(13) 0.302(3) 0.098(8) Uiso 0.317(3) 1 d PGU . 2
H80D H 0.3379 0.3520 0.3383 0.147 Uiso 0.317(3) 1 calc PR . 2
H80E H 0.3647 0.3179 0.2102 0.147 Uiso 0.317(3) 1 calc PR . 2
H80F H 0.4075 0.3057 0.3384 0.147 Uiso 0.317(3) 1 calc PR . 2
C808 C 0.2171(14) 0.2677(13) 0.151(3) 0.081(8) Uiso 0.317(3) 1 d PGU . 2
C809 C 0.1572(14) 0.1318(13) 0.277(3) 0.093(7) Uiso 0.317(3) 1 d PGU . 2
H80J H 0.1524 0.0910 0.3277 0.140 Uiso 0.317(3) 1 calc PR . 2
H80K H 0.1615 0.1195 0.1876 0.140 Uiso 0.317(3) 1 calc PR . 2
H80L H 0.1151 0.1601 0.2884 0.140 Uiso 0.317(3) 1 calc PR . 2
C810 C 0.2633(14) 0.0922(13) 0.505(3) 0.092(7) Uiso 0.317(3) 1 d PGU . 2
H81A H 0.3002 0.0935 0.5706 0.138 Uiso 0.317(3) 1 calc PR . 2
H81B H 0.2684 0.0510 0.4556 0.138 Uiso 0.317(3) 1 calc PR . 2
H81C H 0.2162 0.0929 0.5452 0.138 Uiso 0.317(3) 1 calc PR . 2
C901 C 0.7301(9) 0.1637(8) 0.4039(16) 0.064(3) Uiso 0.317(3) 1 d PGU . 2
C902 C 0.7562(9) 0.2042(9) 0.3028(17) 0.070(3) Uiso 0.317(3) 1 d PGU . 2
C903 C 0.7069(9) 0.2578(9) 0.2851(17) 0.071(3) Uiso 0.317(3) 1 d PGU . 2
C904 C 0.6504(8) 0.2504(8) 0.3752(16) 0.066(4) Uiso 0.317(3) 1 d PGU . 2
C905 C 0.6647(8) 0.1922(8) 0.4486(15) 0.061(4) Uiso 0.317(3) 1 d PGU . 2
C906 C 0.7657(13) 0.1012(12) 0.455(2) 0.095(8) Uiso 0.317(3) 1 d PGU . 2
H90A H 0.7390 0.0846 0.5279 0.142 Uiso 0.317(3) 1 calc PR . 2
H90B H 0.8145 0.1119 0.4804 0.142 Uiso 0.317(3) 1 calc PR . 2
H90C H 0.7666 0.0665 0.3893 0.142 Uiso 0.317(3) 1 calc PR . 2
C907 C 0.8244(14) 0.1924(13) 0.227(3) 0.091(8) Uiso 0.317(3) 1 d PGU . 2
H90D H 0.8304 0.1441 0.2126 0.137 Uiso 0.317(3) 1 calc PR . 2
H90E H 0.8652 0.2095 0.2750 0.137 Uiso 0.317(3) 1 calc PR . 2
H90F H 0.8211 0.2159 0.1465 0.137 Uiso 0.317(3) 1 calc PR . 2
C908 C 0.7134(14) 0.3130(13) 0.188(3) 0.080(7) Uiso 0.317(3) 1 d PGU . 2
H90G H 0.6887 0.2995 0.1104 0.121 Uiso 0.317(3) 1 calc PR . 2
H90H H 0.7638 0.3209 0.1689 0.121 Uiso 0.317(3) 1 calc PR . 2
H90I H 0.6920 0.3543 0.2204 0.121 Uiso 0.317(3) 1 calc PR . 2
C909 C 0.5862(13) 0.2964(13) 0.390(2) 0.094(7) Uiso 0.317(3) 1 d PGU . 2
C910 C 0.6185(12) 0.1655(12) 0.555(2) 0.068(7) Uiso 0.317(3) 1 d PGU . 2
H91A H 0.6282 0.1175 0.5676 0.102 Uiso 0.317(3) 1 calc PR . 2
H91B H 0.5682 0.1717 0.5342 0.102 Uiso 0.317(3) 1 calc PR . 2
H91C H 0.6295 0.1899 0.6332 0.102 Uiso 0.317(3) 1 calc PR . 2

loop_
_atom_site_aniso_label
_atom_site_aniso_U_11
_atom_site_aniso_U_22
_atom_site_aniso_U_33
_atom_site_aniso_U_23
_atom_site_aniso_U_13
_atom_site_aniso_U_12
La1 0.0398(3) 0.0322(2) 0.0225(2) 0.000 0.000 -0.0009(3)
N511 0.042(3) 0.035(3) 0.032(3) 0.000 0.000 -0.004(4)
C511 0.047(4) 0.033(3) 0.037(4) 0.000 0.000 -0.006(5)
C512 0.133(10) 0.099(9) 0.040(5) 0.000 0.000 -0.003(10)
N521 0.099(5) 0.099(5) 0.053(4) -0.012(4) -0.007(4) -0.009(4)
O521 0.136(7) 0.122(6) 0.058(4) -0.023(5) -0.017(5) -0.035(6)
O522 0.102(5) 0.108(5) 0.078(4) -0.017(5) -0.034(4) 0.009(5)
O523 0.126(6) 0.104(5) 0.085(4) -0.030(4) -0.027(5) 0.007(5)
N531 0.39(2) 0.393(19) 0.395(19) -0.002(7) 0.002(7) 0.002(8)
O531 0.40(2) 0.40(2) 0.403(19) 0.000 0.000 -0.002(8)
O532 0.38(2) 0.36(2) 0.37(2) -0.010(14) 0.007(14) -0.001(14)
O533 0.38(2) 0.39(2) 0.38(2) -0.008(14) 0.007(14) 0.012(14)
O541 0.235(19) 0.268(19) 0.28(2) 0.017(16) -0.018(16) 0.073(15)
O542 0.15(3) 0.13(3) 0.13(2) -0.020(17) 0.035(18) 0.000(18)
Rh3 0.0434(6) 0.0422(7) 0.0483(6) -0.0025(6) 0.0059(5) 0.0145(5)
Rh4 0.0464(6) 0.0369(6) 0.0332(5) -0.0013(5) -0.0013(5) -0.0139(5)
O101 0.037(3) 0.039(3) 0.030(3) -0.001(2) 0.001(3) -0.001(3)
O102 0.047(3) 0.041(3) 0.036(3) 0.004(3) 0.000(3) -0.006(3)
N101 0.040(3) 0.033(3) 0.033(3) -0.004(3) -0.002(3) 0.000(3)
C101 0.036(3) 0.034(3) 0.033(3) -0.004(3) -0.001(3) 0.004(3)
N102 0.041(3) 0.045(3) 0.043(3) 0.000(3) 0.000(3) 0.007(3)
C102 0.045(3) 0.043(3) 0.045(3) 0.005(3) -0.003(3) 0.006(3)
C103 0.042(3) 0.042(3) 0.041(3) 0.003(3) -0.007(3) -0.003(3)
C104 0.038(3) 0.037(3) 0.036(3) -0.001(3) 0.000(3) 0.002(3)
C105 0.046(8) 0.049(8) 0.037(7) 0.005(7) 0.000(6) -0.001(7)
O201 0.038(3) 0.036(3) 0.029(3) -0.003(3) 0.000(3) 0.002(3)
O202 0.046(3) 0.042(3) 0.052(4) 0.000(3) 0.004(3) 0.015(3)
N201 0.038(3) 0.041(3) 0.038(3) 0.002(3) -0.004(3) -0.002(3)
C201 0.041(3) 0.035(3) 0.034(3) -0.002(3) -0.002(3) 0.001(3)
N202 0.043(3) 0.041(3) 0.042(3) -0.001(3) 0.001(3) -0.007(3)
C202 0.047(3) 0.044(3) 0.043(3) 0.002(3) 0.001(3) -0.002(3)
C203 0.050(4) 0.052(4) 0.047(3) 0.001(3) 0.005(3) -0.003(3)
C204 0.041(3) 0.040(3) 0.044(3) -0.001(3) -0.003(3) -0.001(3)
C205 0.082(8) 0.074(8) 0.065(7) -0.004(6) 0.021(6) -0.002(7)
C301 0.064(4) 0.065(4) 0.065(4) -0.009(4) 0.011(4) 0.013(4)
C302 0.064(4) 0.063(4) 0.066(4) -0.008(4) 0.013(4) 0.015(4)
C303 0.068(4) 0.069(4) 0.068(4) -0.007(4) 0.007(4) 0.021(4)
C304 0.070(4) 0.077(4) 0.075(4) -0.010(4) 0.009(4) 0.018(4)
C305 0.071(4) 0.065(4) 0.077(4) -0.005(4) 0.015(4) 0.012(4)
C306 0.085(8) 0.105(9) 0.062(7) -0.013(7) 0.006(7) 0.032(8)
C307 0.083(8) 0.091(8) 0.087(8) -0.024(7) 0.011(7) 0.009(7)
C308 0.102(9) 0.079(8) 0.090(8) -0.010(7) 0.008(8) 0.022(7)
C309 0.090(9) 0.122(10) 0.110(10) -0.011(9) 0.000(9) 0.028(8)
C310 0.093(9) 0.088(9) 0.115(10) -0.002(8) 0.033(8) -0.004(8)
C401 0.062(4) 0.058(4) 0.054(4) -0.013(4) -0.007(4) -0.010(3)
C402 0.068(4) 0.069(4) 0.068(4) -0.013(4) -0.008(4) -0.022(4)
C403 0.076(4) 0.071(4) 0.065(4) -0.003(4) -0.004(4) -0.024(4)
C404 0.071(4) 0.062(4) 0.065(4) -0.007(4) -0.013(4) -0.013(4)
C405 0.059(4) 0.063(4) 0.058(4) -0.005(4) -0.009(4) -0.013(4)
C406 0.087(8) 0.078(7) 0.077(7) -0.007(7) -0.027(7) -0.016(7)
C407 0.098(8) 0.100(8) 0.079(8) -0.016(7) -0.002(7) -0.023(7)
C408 0.102(9) 0.070(8) 0.083(9) 0.006(7) 0.000(8) -0.046(7)
C409 0.110(10) 0.090(9) 0.102(10) -0.008(8) -0.013(9) -0.002(8)
C410 0.095(9) 0.112(9) 0.070(8) -0.026(8) -0.001(8) -0.005(8)
Rh8 0.0572(16) 0.0457(15) 0.0364(12) 0.0019(12) 0.0083(12) 0.0220(12)
Rh9 0.0510(15) 0.0500(16) 0.0445(13) 0.0001(14) -0.0065(13) -0.0192(13)

loop_
_atom_type_symbol
_atom_type_description
_atom_type_scat_dispersion_real
_atom_type_scat_dispersion_imag
_atom_type_scat_source
C C 0.0033 0.0016 'International Tables Vol C Tables 4.2.6.8 and 6.1.1.4'
H H 0.0000 0.0000 'International Tables Vol C Tables 4.2.6.8 and 6.1.1.4'
La La -0.2871 2.4523 'International Tables Vol C Tables 4.2.6.8 and 6.1.1.4'
N N 0.0061 0.0033 'International Tables Vol C Tables 4.2.6.8 and 6.1.1.4'
O O 0.0106 0.0060 'International Tables Vol C Tables 4.2.6.8 and 6.1.1.4'
Rh Rh -1.1178 0.9187 'International Tables Vol C Tables 4.2.6.8 and 6.1.1.4'

loop_
_geom_angle_atom_site_label_1
_geom_angle_atom_site_label_2
_geom_angle_atom_site_label_3
_geom_angle
_geom_angle_site_symmetry_1
_geom_angle_site_symmetry_3
O201 La1 O201 141.4(3) . 4_655
O201 La1 O601 64.1(4) . .
O201 La1 O601 103.2(4) 4_655 .
O201 La1 O601 103.2(4) . 4_655
O201 La1 O601 64.1(4) 4_655 4_655
O601 La1 O601 143.4(6) . 4_655
O201 La1 O701 23.6(4) . .
O201 La1 O701 134.5(3) 4_655 .
O601 La1 O701 87.0(5) . .
O601 La1 O701 81.2(5) 4_655 .
O201 La1 O701 134.5(3) . 4_655
O201 La1 O701 23.6(4) 4_655 4_655
O601 La1 O701 81.2(5) . 4_655
O601 La1 O701 87.0(5) 4_655 4_655
O701 La1 O701 142.1(6) . 4_655
O201 La1 O101 82.5(2) . .
O201 La1 O101 85.3(2) 4_655 .
O601 La1 O101 19.2(4) . .
O601 La1 O101 137.9(3) 4_655 .
O701 La1 O101 104.6(4) . .
O701 La1 O101 62.6(4) 4_655 .
O201 La1 O101 85.3(2) . 4_655
O201 La1 O101 82.5(2) 4_655 4_655
O601 La1 O101 137.9(3) . 4_655
O601 La1 O101 19.2(4) 4_655 4_655
O701 La1 O101 62.6(4) . 4_655
O701 La1 O101 104.6(4) 4_655 4_655
O101 La1 O101 142.5(3) . 4_655
O201 La1 O523 121.7(3) . 4_655
O201 La1 O523 89.3(3) 4_655 4_655
O601 La1 O523 147.2(4) . 4_655
O601 La1 O523 69.3(4) 4_655 4_655
O701 La1 O523 105.7(4) . 4_655
O701 La1 O523 103.5(4) 4_655 4_655
O101 La1 O523 142.2(3) . 4_655
O101 La1 O523 73.0(3) 4_655 4_655
O201 La1 O523 89.3(3) . .
O201 La1 O523 121.7(3) 4_655 .
O601 La1 O523 69.3(4) . .
O601 La1 O523 147.2(4) 4_655 .
O701 La1 O523 103.5(4) . .
O701 La1 O523 105.7(4) 4_655 .
O101 La1 O523 73.0(3) . .
O101 La1 O523 142.2(3) 4_655 .
O523 La1 O523 78.3(5) 4_655 .
O201 La1 O522 150.1(3) . 4_655
O201 La1 O522 67.5(3) 4_655 4_655
O601 La1 O522 108.9(4) . 4_655
O601 La1 O522 97.8(4) 4_655 4_655
O701 La1 O522 150.3(4) . 4_655
O701 La1 O522 66.9(4) 4_655 4_655
O101 La1 O522 95.9(3) . 4_655
O101 La1 O522 111.6(3) 4_655 4_655
O523 La1 O522 48.1(3) 4_655 4_655
O523 La1 O522 62.0(3) . 4_655
O201 La1 O522 67.5(3) . .
O201 La1 O522 150.1(3) 4_655 .
O601 La1 O522 97.8(4) . .
O601 La1 O522 108.9(4) 4_655 .
O701 La1 O522 66.9(4) . .
O701 La1 O522 150.3(4) 4_655 .
O101 La1 O522 111.6(3) . .
O101 La1 O522 95.9(3) 4_655 .
O523 La1 O522 62.0(3) 4_655 .
O523 La1 O522 48.1(3) . .
O522 La1 O522 85.8(4) 4_655 .
C511 N511 La1 180.0 . .
N511 C511 C512 180.0 . .
O522 N521 O523 118.3(9) . .
O522 N521 O521 124.4(12) . .
O523 N521 O521 117.2(11) . .
N521 O522 La1 94.2(7) . .
N521 O523 La1 98.4(7) . .
O532 N531 O533 117.0(16) . .
O532 N531 O531 123.3(19) . .
O533 N531 O531 115.6(17) . .
N531 O531 N531 174(7) . 4
C304 Rh3 N102 152.8(3) . .
C304 Rh3 C303 39.63(17) . .
N102 Rh3 C303 113.8(3) . .
C304 Rh3 C305 39.61(17) . .
N102 Rh3 C305 151.7(3) . .
C303 Rh3 C305 65.6(3) . .
C304 Rh3 N201 121.1(3) . 4_655
N102 Rh3 N201 83.6(3) . 4_655
C303 Rh3 N201 159.0(3) . 4_655
C305 Rh3 N201 104.9(3) . 4_655
C304 Rh3 C302 65.6(3) . .
N102 Rh3 C302 96.8(3) . .
C303 Rh3 C302 38.84(16) . .
C305 Rh3 C302 64.4(2) . .
N201 Rh3 C302 155.8(3) 4_655 .
C304 Rh3 O202 95.7(3) . 4_655
N102 Rh3 O202 86.2(3) . 4_655
C303 Rh3 O202 106.1(3) . 4_655
C305 Rh3 O202 121.8(3) . 4_655
N201 Rh3 O202 61.7(3) 4_655 4_655
C302 Rh3 O202 142.4(3) . 4_655
C304 Rh3 C301 65.5(3) . .
N102 Rh3 C301 113.9(3) . .
C303 Rh3 C301 64.6(2) . .
C305 Rh3 C301 38.60(15) . .
N201 Rh3 C301 120.5(3) 4_655 .
C302 Rh3 C301 37.71(14) . .
O202 Rh3 C301 159.8(3) 4_655 .
C304 Rh3 C204 109.8(3) . 4_655
N102 Rh3 C204 85.2(3) . 4_655
C303 Rh3 C204 134.1(3) . 4_655
C305 Rh3 C204 116.1(3) . 4_655
N201 Rh3 C204 31.2(3) 4_655 4_655
C302 Rh3 C204 172.8(3) . 4_655
O202 Rh3 C204 30.6(3) 4_655 4_655
C301 Rh3 C204 146.9(3) . 4_655
N202 Rh4 N101 85.5(3) . .
N202 Rh4 C404 164.3(3) . .
N101 Rh4 C404 109.9(3) . .
N202 Rh4 C403 128.0(3) . .
N101 Rh4 C403 141.4(3) . .
C404 Rh4 C403 39.44(16) . .
N202 Rh4 C405 135.0(3) . .
N101 Rh4 C405 107.0(3) . .
C404 Rh4 C405 38.65(15) . .
C403 Rh4 C405 65.0(2) . .
N202 Rh4 O102 86.2(3) . .
N101 Rh4 O102 61.7(3) . .
C404 Rh4 O102 103.7(3) . .
C403 Rh4 O102 97.9(3) . .
C405 Rh4 O102 138.0(3) . .
N202 Rh4 C402 99.4(3) . .
N101 Rh4 C402 171.1(3) . .
C404 Rh4 C402 65.0(2) . .
C403 Rh4 C402 38.44(15) . .
C405 Rh4 C402 64.4(2) . .
O102 Rh4 C402 125.7(3) . .
N202 Rh4 C401 102.9(3) . .
N101 Rh4 C401 133.8(3) . .
C404 Rh4 C401 64.3(2) . .
C403 Rh4 C401 64.0(2) . .
C405 Rh4 C401 38.20(14) . .
O102 Rh4 C401 161.8(3) . .
C402 Rh4 C401 37.94(14) . .
N202 Rh4 C104 86.1(3) . .
N101 Rh4 C104 31.5(3) . .
C404 Rh4 C104 108.7(3) . .
C403 Rh4 C104 121.3(3) . .
C405 Rh4 C104 126.7(3) . .
O102 Rh4 C104 30.3(3) . .
C402 Rh4 C104 155.5(3) . .
C401 Rh4 C104 163.1(3) . .
C101 O101 La1 129.7(4) . .
C104 O102 Rh4 93.3(6) . .
C104 N101 C101 119.5(8) . .
C104 N101 Rh4 94.6(6) . .
C101 N101 Rh4 145.8(6) . .
O101 C101 N101 120.1(8) . .
O101 C101 N102 120.2(8) . .
N101 C101 N102 119.7(8) . .
C102 N102 C101 117.7(9) . .
C102 N102 Rh3 121.4(7) . .
C101 N102 Rh3 119.8(6) . .
C103 C102 N102 126.3(10) . .
C102 C103 C104 114.5(9) . .
C102 C103 C105 119.9(13) . .
C104 C103 C105 125.5(12) . .
O102 C104 N101 110.3(8) . .
O102 C104 C103 127.6(9) . .
N101 C104 C103 122.1(9) . .
O102 C104 Rh4 56.4(5) . .
N101 C104 Rh4 53.9(5) . .
C103 C104 Rh4 175.5(6) . .
C201 O201 La1 133.8(4) . .
C204 O202 Rh3 92.6(6) . 4_655
C204 N201 C201 120.7(8) . .
C204 N201 Rh3 94.5(6) . 4_655
C201 N201 Rh3 144.8(7) . 4_655
O201 C201 N201 119.6(8) . .
O201 C201 N202 120.0(8) . .
N201 C201 N202 120.4(8) . .
C202 N202 C201 116.9(9) . .
C202 N202 Rh4 120.2(7) . .
C201 N202 Rh4 122.4(6) . .
C203 C202 N202 126.2(10) . .
C202 C203 C204 114.9(9) . .
C202 C203 C205 119.8(12) . .
C204 C203 C205 125.3(12) . .
O202 C204 N201 110.9(9) . .
O202 C204 C203 128.1(9) . .
N201 C204 C203 121.0(9) . .
O202 C204 Rh3 56.7(5) . 4_655
N201 C204 Rh3 54.3(5) . 4_655
C203 C204 Rh3 174.3(7) . 4_655
C302 C301 C305 107.7 . .
C302 C301 C306 125.8 . .
C305 C301 C306 126.5 . .
C302 C301 Rh3 70.8(3) . .
C305 C301 Rh3 67.9(3) . .
C306 C301 Rh3 126.7(3) . .
C301 C302 C303 108.0 . .
C301 C302 C307 125.6 . .
C303 C302 C307 126.4 . .
C301 C302 Rh3 71.5(2) . .
C303 C302 Rh3 67.7(3) . .
C307 C302 Rh3 126.4(3) . .
C304 C303 C302 108.4 . .
C304 C303 C308 125.5 . .
C302 C303 C308 126.1 . .
C304 C303 Rh3 68.9(3) . .
C302 C303 Rh3 73.5(3) . .
C308 C303 Rh3 123.4(2) . .
C303 C304 C305 107.4 . .
C303 C304 C309 126.2 . .
C305 C304 C309 126.4 . .
C303 C304 Rh3 71.5(3) . .
C305 C304 Rh3 71.9(3) . .
C309 C304 Rh3 122.1(2) . .
C304 C305 C301 108.5 . .
C304 C305 C310 125.6 . .
C301 C305 C310 125.9 . .
C304 C305 Rh3 68.5(3) . .
C301 C305 Rh3 73.5(3) . .
C310 C305 Rh3 123.8(3) . .
C402 C401 C405 108.5 . .
C402 C401 C406 125.6 . .
C405 C401 C406 125.8 . .
C402 C401 Rh4 70.5(2) . .
C405 C401 Rh4 69.6(2) . .
C406 C401 Rh4 125.8(2) . .
C403 C402 C401 107.5 . .
C403 C402 C407 126.1 . .
C401 C402 C407 126.4 . .
C403 C402 Rh4 68.6(2) . .
C401 C402 Rh4 71.6(2) . .
C407 C402 Rh4 125.2(2) . .
C402 C403 C404 108.3 . .
C402 C403 C408 125.5 . .
C404 C403 C408 126.2 . .
C402 C403 Rh4 73.0(2) . .
C404 C403 Rh4 69.9(3) . .
C408 C403 Rh4 122.9(2) . .
C405 C404 C403 108.1 . .
C405 C404 C409 125.6 . .
C403 C404 C409 126.4 . .
C405 C404 Rh4 72.5(2) . .
C403 C404 Rh4 70.6(3) . .
C409 C404 Rh4 122.5(2) . .
C404 C405 C401 107.6 . .
C404 C405 C410 125.9 . .
C401 C405 C410 126.5 . .
C404 C405 Rh4 68.8(2) . .
C401 C405 Rh4 72.2(2) . .
C410 C405 Rh4 124.4(2) . .
C802 Rh8 N601 111.4(6) . .
C802 Rh8 C803 41.5(4) . .
N601 Rh8 C803 143.8(6) . .
C802 Rh8 C801 40.7(4) . .
N601 Rh8 C801 108.9(6) . .
C803 Rh8 C801 67.6(6) . .
C802 Rh8 N702 166.7(7) . 4_655
N601 Rh8 N702 81.1(5) . 4_655
C803 Rh8 N702 129.2(7) . 4_655
C801 Rh8 N702 132.5(6) . 4_655
C802 Rh8 O602 106.2(6) . .
N601 Rh8 O602 61.0(5) . .
C803 Rh8 O602 98.9(6) . .
C801 Rh8 O602 142.8(6) . .
N702 Rh8 O602 83.4(6) 4_655 .
C802 Rh8 C804 66.7(6) . .
N601 Rh8 C804 173.2(6) . .
C803 Rh8 C804 38.6(4) . .
C801 Rh8 C804 65.2(6) . .
N702 Rh8 C804 100.4(7) 4_655 .
O602 Rh8 C804 125.6(6) . .
C802 Rh8 C805 66.1(6) . .
N601 Rh8 C805 135.7(6) . .
C803 Rh8 C805 64.8(6) . .
C801 Rh8 C805 38.6(3) . .
N702 Rh8 C805 102.1(6) 4_655 .
O602 Rh8 C805 162.7(6) . .
C804 Rh8 C805 37.6(3) . .
C902 Rh9 C901 42.3(4) . .
C902 Rh9 N701 124.5(6) . .
C901 Rh9 N701 108.2(6) . .
C902 Rh9 N602 149.9(7) . .
C901 Rh9 N602 147.5(7) . .
N701 Rh9 N602 83.2(5) . .
C902 Rh9 O702 96.2(7) . .
C901 Rh9 O702 125.7(6) . .
N701 Rh9 O702 61.9(6) . .
N602 Rh9 O702 86.7(6) . .
C902 Rh9 C903 39.5(4) . .
C901 Rh9 C903 66.6(6) . .
N701 Rh9 C903 161.6(6) . .
N602 Rh9 C903 110.9(6) . .
O702 Rh9 C903 105.8(6) . .
C902 Rh9 C905 66.9(6) . .
C901 Rh9 C905 39.3(4) . .
N701 Rh9 C905 125.0(6) . .
N602 Rh9 C905 109.1(6) . .
O702 Rh9 C905 162.9(6) . .
C903 Rh9 C905 63.0(5) . .
C902 Rh9 C904 64.4(5) . .
C901 Rh9 C904 63.8(5) . .
N701 Rh9 C904 158.5(6) . .
N602 Rh9 C904 94.3(6) . .
O702 Rh9 C904 139.5(6) . .
C903 Rh9 C904 36.7(3) . .
C905 Rh9 C904 36.1(3) . .
C902 Rh9 C704 112.0(6) . .
C901 Rh9 C704 120.6(6) . .
N701 Rh9 C704 31.5(5) . .
N602 Rh9 C704 85.2(5) . .
O702 Rh9 C704 30.4(4) . .
C903 Rh9 C704 134.5(6) . .
C905 Rh9 C704 152.9(5) . .
C904 Rh9 C704 169.9(6) . .
C601 O601 La1 129.7(6) . .
C604 O602 Rh8 93.7(11) . .
C604 N601 C601 116.7(14) . .
C604 N601 Rh8 99.3(11) . .
C601 N601 Rh8 143.5(12) . .
O601 C601 N601 118.7(15) . .
O601 C601 N602 118.6(14) . .
N601 C601 N602 122.7(13) . .
C602 N602 C601 116.5(15) . .
C602 N602 Rh9 117.7(13) . .
C601 N602 Rh9 124.8(11) . .
C603 C602 N602 126.0(17) . .
C602 C603 C604 115.0(14) . .
C602 C603 C605 115.7(17) . .
C604 C603 C605 129.2(18) . .
O602 C604 N601 105.4(14) . .
O602 C604 C603 131.5(15) . .
N601 C604 C603 123.1(14) . .
C701 O701 La1 131.2(7) . .
C704 O702 Rh9 93.0(12) . .
C701 N701 C704 118.8(14) . .
C701 N701 Rh9 143.4(12) . .
C704 N701 Rh9 97.7(11) . .
O701 C701 N701 121.1(15) . .
O701 C701 N702 116.5(14) . .
N701 C701 N702 122.3(13) . .
C702 N702 C701 114.9(15) . .
C702 N702 Rh8 119.3(13) . 4_655
C701 N702 Rh8 124.4(11) . 4_655
C703 C702 N702 127.6(17) . .
C702 C703 C704 115.5(14) . .
C702 C703 C705 114.7(18) . .
C704 C703 C705 129.8(19) . .
O702 C704 N701 107.3(15) . .
O702 C704 C703 131.8(16) . .
N701 C704 C703 120.9(14) . .
O702 C704 Rh9 56.6(10) . .
N701 C704 Rh9 50.8(9) . .
C703 C704 Rh9 171.3(12) . .
C802 C801 C805 107.6 . .
C802 C801 C806 125.9 . .
C805 C801 C806 126.5 . .
C802 C801 Rh8 65.6(6) . .
C805 C801 Rh8 75.7(6) . .
C806 C801 Rh8 124.0(6) . .
C801 C802 C803 108.1 . .
C801 C802 C807 125.6 . .
C803 C802 C807 126.3 . .
C801 C802 Rh8 73.7(6) . .
C803 C802 Rh8 72.3(6) . .
C807 C802 Rh8 119.9(6) . .
C804 C803 C802 108.2 . .
C804 C803 C808 125.5 . .
C802 C803 C808 126.2 . .
C804 C803 Rh8 76.5(6) . .
C802 C803 Rh8 66.2(6) . .
C808 C803 Rh8 123.0(6) . .
C803 C804 C805 107.5 . .
C803 C804 C809 126.1 . .
C805 C804 C809 126.4 . .
C803 C804 Rh8 64.9(6) . .
C805 C804 Rh8 71.5(5) . .
C809 C804 Rh8 128.8(5) . .
C804 C805 C801 108.6 . .
C804 C805 C810 125.7 . .
C801 C805 C810 125.8 . .
C804 C805 Rh8 71.0(6) . .
C801 C805 Rh8 65.7(6) . .
C810 C805 Rh8 129.2(6) . .
C902 C901 C905 108.5 . .
C902 C901 C906 125.6 . .
C905 C901 C906 125.9 . .
C902 C901 Rh9 68.5(6) . .
C905 C901 Rh9 79.5(6) . .
C906 C901 Rh9 118.0(6) . .
C903 C902 C901 107.4 . .
C903 C902 C907 126.2 . .
C901 C902 C907 126.4 . .
C903 C902 Rh9 78.7(6) . .
C901 C902 Rh9 69.2(6) . .
C907 C902 Rh9 117.8(6) . .
C902 C903 C904 108.4 . .
C902 C903 C908 125.5 . .
C904 C903 C908 126.1 . .
C902 C903 Rh9 61.8(6) . .
C904 C903 Rh9 77.2(6) . .
C908 C903 Rh9 126.3(5) . .
C905 C904 C903 107.9 . .
C905 C904 C909 125.6 . .
C903 C904 C909 126.4 . .
C905 C904 Rh9 67.4(5) . .
C903 C904 Rh9 66.1(5) . .
C909 C904 Rh9 132.2(6) . .
C904 C905 C901 107.7 . .
C904 C905 C910 125.8 . .
C901 C905 C910 126.5 . .
C904 C905 Rh9 76.5(6) . .
C901 C905 Rh9 61.2(6) . .
C910 C905 Rh9 127.4(6) . .

loop_
_geom_bond_atom_site_label_1
_geom_bond_atom_site_label_2
_geom_bond_distance
_geom_bond_site_symmetry_2
La1 O201 2.481(7) .
La1 O201 2.481(7) 4_655
La1 O601 2.490(13) .
La1 O601 2.490(13) 4_655
La1 O701 2.491(14) .
La1 O701 2.491(14) 4_655
La1 O101 2.498(7) .
La1 O101 2.498(7) 4_655
La1 O523 2.632(8) 4_655
La1 O523 2.632(8) .
La1 O522 2.722(7) 4_655
La1 O522 2.722(7) .
N511 C511 1.119(11) .
C511 C512 1.465(15) .
N521 O522 1.270(15) .
N521 O523 1.274(15) .
N521 O521 1.296(12) .
N531 O532 1.273(18) .
N531 O533 1.279(18) .
N531 O531 1.312(16) .
O531 N531 1.312(16) 4
O542 O542 1.17(11) 4_755
Rh3 C304 2.065(8) .
Rh3 N102 2.082(10) .
Rh3 C303 2.099(8) .
Rh3 C305 2.110(8) .
Rh3 N201 2.119(9) 4_655
Rh3 C302 2.175(7) .
Rh3 O202 2.178(9) 4_655
Rh3 C301 2.184(7) .
Rh3 C204 2.602(10) 4_655
Rh4 N202 2.072(9) .
Rh4 N101 2.104(9) .
Rh4 C404 2.115(7) .
Rh4 C403 2.125(7) .
Rh4 C405 2.164(7) .
Rh4 O102 2.165(8) .
Rh4 C402 2.183(8) .
Rh4 C401 2.198(7) .
Rh4 C104 2.595(10) .
O101 C101 1.254(10) .
O102 C104 1.310(11) .
N101 C104 1.360(12) .
N101 C101 1.378(11) .
C101 N102 1.383(11) .
N102 C102 1.350(12) .
C102 C103 1.341(14) .
C103 C104 1.413(13) .
C103 C105 1.517(14) .
O201 C201 1.284(10) .
O202 C204 1.326(11) .
O202 Rh3 2.178(9) 4_655
N201 C204 1.351(12) .
N201 C201 1.366(11) .
N201 Rh3 2.119(9) 4_655
C201 N202 1.377(11) .
N202 C202 1.367(13) .
C202 C203 1.338(15) .
C203 C204 1.427(14) .
C203 C205 1.510(13) .
C204 Rh3 2.602(10) 4_655
C301 C302 1.409(4) .
C301 C305 1.421(4) .
C301 C306 1.509(5) .
C302 C303 1.423(4) .
C302 C307 1.506(5) .
C303 C304 1.412(4) .
C303 C308 1.500(5) .
C304 C305 1.415(4) .
C304 C309 1.513(5) .
C305 C310 1.498(5) .
C401 C402 1.424(4) .
C401 C405 1.427(4) .
C401 C406 1.506(4) .
C402 C403 1.419(4) .
C402 C407 1.520(4) .
C403 C404 1.431(4) .
C403 C408 1.509(4) .
C404 C405 1.417(4) .
C404 C409 1.513(4) .
C405 C410 1.518(4) .
Rh8 C802 1.997(18) .
Rh8 N601 2.037(18) .
Rh8 C803 2.08(2) .
Rh8 C801 2.105(17) .
Rh8 N702 2.108(18) 4_655
Rh8 O602 2.187(18) .
Rh8 C804 2.23(2) .
Rh8 C805 2.237(19) .
Rh9 C902 1.97(2) .
Rh9 C901 1.984(19) .
Rh9 N701 2.042(18) .
Rh9 N602 2.082(18) .
Rh9 O702 2.184(19) .
Rh9 C903 2.197(19) .
Rh9 C905 2.226(16) .
Rh9 C904 2.344(17) .
Rh9 C704 2.612(18) .
O601 C601 1.281(14) .
O602 C604 1.332(16) .
N601 C604 1.369(16) .
N601 C601 1.377(15) .
C601 N602 1.386(15) .
N602 C602 1.357(16) .
C602 C603 1.334(18) .
C603 C604 1.421(17) .
C603 C605 1.516(16) .
O701 C701 1.286(14) .
O702 C704 1.324(16) .
N701 C701 1.376(15) .
N701 C704 1.377(16) .
C701 N702 1.395(15) .
N702 C702 1.358(16) .
N702 Rh8 2.108(18) 4_655
C702 C703 1.337(19) .
C703 C704 1.422(17) .
C703 C705 1.515(15) .
C801 C802 1.431(9) .
C801 C805 1.441(10) .
C801 C806 1.534(10) .
C802 C803 1.445(10) .
C802 C807 1.526(10) .
C803 C804 1.432(9) .
C803 C808 1.525(10) .
C804 C805 1.439(10) .
C804 C809 1.535(10) .
C805 C810 1.520(10) .
C901 C902 1.429(9) .
C901 C905 1.435(9) .
C901 C906 1.512(10) .
C902 C903 1.426(9) .
C902 C907 1.528(10) .
C903 C904 1.436(9) .
C903 C908 1.514(10) .
C904 C905 1.422(9) .
C904 C909 1.521(10) .
C905 C910 1.524(10) .
